data_2201955
loop_
_publ_author_name
'Durif, Andr\'e'
'Mahjoub, Ahmed'
'Zantour, H\'edi'
'Masson, Serge'
'Saquet, Monique'
'Averbuch-Pouchot, Marie-Th\'er\'ese'

_publ_section_title
;
 A dithietane of 2-methylpropanedithioic acid
;
_journal_issue 4
_journal_name_full 'Acta Crystallographica Section E'
_journal_page_first o545
_journal_page_last o546
_journal_paper_doi 10.1107/S1600536803003167
_journal_volume 59
_journal_year 2003
_chemical_formula_moiety 'C16 H28 S6 '
_chemical_formula_sum 'C16 H28 S6'
_chemical_formula_weight 412.76
_space_group_IT_number 14
_symmetry_cell_setting monoclinic
_symmetry_space_group_name_Hall '-P 2ybc'
_symmetry_space_group_name_H-M 'P 1 21/c 1'
_cell_angle_alpha 90.00
_cell_angle_beta 93.29(2)
_cell_angle_gamma 90.00
_cell_formula_units_Z 2
_cell_length_a 8.923(2)
_cell_length_b 6.082(2)
_cell_length_c 19.828(5)
_cell_measurement_reflns_used 25
_cell_measurement_temperature 293
_cell_measurement_theta_max 15.50
_cell_measurement_theta_min 10.0
_cell_volume 1074.3(5)
_computing_cell_refinement 'CAD-4 Software'
_computing_data_collection 'CAD-4 Software (Enraf-Nonius, 1989)'
_computing_data_reduction 'teXsan (MSC, 1995)'
_computing_publication_material teXsan
_computing_structure_refinement 'teXsan (Molecular Structure Corporation, 1995)'
_computing_structure_solution
;
SIR92 (Altomare et al., 1993)
;
_diffrn_ambient_temperature 293
_diffrn_measured_fraction_theta_full 0.95
_diffrn_measured_fraction_theta_max 0.95
_diffrn_measurement_device 'Enraf-Nonius CAD4'
_diffrn_measurement_method \w
_diffrn_radiation_monochromator graphite
_diffrn_radiation_source 'X-ray tube'
_diffrn_radiation_type 'Mo K\a'
_diffrn_radiation_wavelength 0.7107
_diffrn_reflns_av_R_equivalents 0.014
_diffrn_reflns_av_sigmaI/netI 0.030
_diffrn_reflns_limit_h_max 12
_diffrn_reflns_limit_h_min -12
_diffrn_reflns_limit_k_max 8
_diffrn_reflns_limit_k_min 0
_diffrn_reflns_limit_l_max 27
_diffrn_reflns_limit_l_min 0
_diffrn_reflns_number 3473
_diffrn_reflns_reduction_process 'Lp corrections applied'
_diffrn_reflns_theta_full 30
_diffrn_reflns_theta_max 29.96
_diffrn_reflns_theta_min 2.45
_diffrn_standards_decay_% 0.14
_diffrn_standards_interval_count 120
_diffrn_standards_number 2
_exptl_absorpt_coefficient_mu 0.631
_exptl_absorpt_correction_type none
_exptl_crystal_colour yellow
_exptl_crystal_density_diffrn 1.276
_exptl_crystal_description 'square prism'
_exptl_crystal_F_000 440.00
_exptl_crystal_size_max 0.22
_exptl_crystal_size_mid 0.20
_exptl_crystal_size_min 0.20
_refine_diff_density_max 0.39
_refine_diff_density_min -0.27
_refine_ls_extinction_method none
_refine_ls_goodness_of_fit_all 1.485
_refine_ls_goodness_of_fit_ref 1.485
_refine_ls_hydrogen_treatment noref
_refine_ls_matrix_type full
_refine_ls_number_constraints 0
_refine_ls_number_parameters 109
_refine_ls_number_reflns 2261
_refine_ls_number_restraints 0
_refine_ls_R_factor_all 0.0375
_refine_ls_R_factor_gt 0.0375
_refine_ls_shift/esd_mean 0.0034
_refine_ls_shift/su_max 0.0059
_refine_ls_structure_factor_coef F
_refine_ls_weighting_details 'w = 1/[\s^2^(Fo) + 0.00036|Fo|^2^]'
_refine_ls_weighting_scheme sigma
_refine_ls_wR_factor_all 0.0614
_refine_ls_wR_factor_ref 0.0614
_reflns_number_gt 2261
_reflns_number_total 3084
_reflns_threshold_expression I>2.50\s(I)
_cod_data_source_file dn6050.cif
_cod_data_source_block I
_cod_original_cell_volume 1074.3(4)
_cod_original_sg_symbol_H-M 'P 21/c'
_cod_original_formula_sum 'C16 H28 S6 '
_cod_database_code 2201955
_cod_database_fobs_code 2201955

loop_
_symmetry_equiv_pos_as_xyz
' +x, +y, +z'
' -x,1/2+y,1/2-z'
' -x, -y, -z'
' +x,1/2-y,1/2+z'

loop_
_atom_site_aniso_label
_atom_site_aniso_U_11
_atom_site_aniso_U_22
_atom_site_aniso_U_33
_atom_site_aniso_U_12
_atom_site_aniso_U_13
_atom_site_aniso_U_23
S1 0.0732(4) 0.0616(4) 0.0641(4) 0.0092(3) 0.0157(3) -0.0091(3)
S2 0.0576(3) 0.0489(3) 0.0465(3) 0.0057(2) 0.0091(2) 0.0109(2)
S3 0.0489(3) 0.0337(2) 0.0466(3) 0.0003(2) 0.0078(2) -0.0043(2)
C1 0.0730(10) 0.110(2) 0.0490(10) 0.0020(10) 0.0160(10) 0.0150(10)
C2 0.138(7) 0.108(6) 0.068(4) -0.019(5) -0.036(4) 0.007(4)
C2' 0.095(6) 0.180(10) 0.040(3) -0.042(6) -0.004(3) -0.003(5)
C3 0.104(3) 0.121(3) 0.108(3) -0.021(2) 0.030(2) 0.039(2)
C4 0.0482(9) 0.0690(10) 0.0447(9) -0.0016(9) 0.0080(7) 0.0017(9)
C5 0.0443(8) 0.0337(7) 0.0396(7) 0.0011(6) 0.0044(6) 0.0003(6)
C6 0.0453(9) 0.0480(10) 0.0520(10) 0.0013(8) 0.0007(7) -0.0034(8)
C7 0.0740(10) 0.0590(10) 0.0640(10) 0.0020(10) -0.0190(10) 0.0040(10)
C8 0.0640(10) 0.0620(10) 0.083(2) -0.0190(10) -0.0080(10) 0.0020(10)

loop_
_atom_site_label
_atom_site_fract_x
_atom_site_fract_y
_atom_site_fract_z
_atom_site_U_iso_or_equiv
_atom_site_thermal_displace_type
_atom_site_calc_flag
_atom_site_calc_attached_atom
_atom_site_refinement_flags
_atom_site_occupancy
S1 0.23412(8) 0.21070(10) 0.63600(3) 0.0659(2) Uani d ? . 1.000
S2 0.38200(6) -0.21056(8) 0.60148(3) 0.05080(10) Uani d ? . 1.000
S3 0.47558(5) 0.19764(7) 0.52801(2) 0.04290(10) Uani d ? . 1.000
C1 0.2828(3) -0.1484(6) 0.72350(10) 0.0766(8) Uani d ? . 1.000
C2 0.3780(10) -0.048(2) 0.7773(4) 0.106(3) Uani d ? . 0.550
C2' 0.3030(10) 0.054(2) 0.7809(4) 0.104(3) Uani d ? . 0.450
C3 0.1262(5) -0.2217(7) 0.7314(2) 0.1100(10) Uani d ? . 1.000
C4 0.2943(2) -0.0359(4) 0.65500(10) 0.0538(5) Uani d ? . 1.000
C5 0.3791(2) -0.0669(3) 0.52050(8) 0.0391(4) Uani d ? . 1.000
C6 0.2207(2) -0.0726(3) 0.48520(10) 0.0484(5) Uani d ? . 1.000
C7 0.2086(3) 0.0621(4) 0.42060(10) 0.0663(6) Uani d ? . 1.000
C8 0.1729(3) -0.3076(4) 0.4703(2) 0.0700(7) Uani d ? . 1.000
H1 0.3394 -0.3219 0.7194 0.074 Uiso c ? . 1.000
H2 0.0633 -0.0972 0.7354 0.131 Uiso c ? . 1.000
H3 0.0926 -0.3055 0.6929 0.131 Uiso c ? . 1.000
H4 0.1227 -0.3100 0.7708 0.131 Uiso c ? . 1.000
H5 0.1528 -0.0122 0.5154 0.058 Uiso c ? . 1.000
H6 0.1084 0.0562 0.4016 0.080 Uiso c ? . 1.000
H7 0.2748 0.0041 0.3893 0.080 Uiso c ? . 1.000
H8 0.2348 0.2106 0.4305 0.080 Uiso c ? . 1.000
H9 0.1713 -0.3877 0.5113 0.084 Uiso c ? . 1.000
H10 0.0756 -0.3083 0.4482 0.084 Uiso c ? . 1.000
H11 0.2421 -0.3742 0.4418 0.084 Uiso c ? . 1.000
H2A 0.3429 0.0984 0.7849 0.154 Uiso c ? . 0.55
H2B 0.4782 -0.0469 0.7645 0.154 Uiso c ? . 0.55
H2C 0.3689 -0.1341 0.8176 0.154 Uiso c ? . 0.55
H2D 0.2948 -0.0126 0.8247 0.165 Uiso c ? . 0.45
H2E 0.2201 0.1544 0.7728 0.165 Uiso c ? . 0.45
H2F 0.3947 0.1221 0.7770 0.165 Uiso c ? . 0.45

loop_
_atom_type_symbol
_atom_type_scat_dispersion_real
_atom_type_scat_dispersion_imag
_atom_type_scat_source
H 0.000 0.000
;International Tables for Crystallography
(1992, Vol. C, Table 6.1.1.2)
;
C 0.003 0.002
;International Tables for Crystallography
(1992, Vol. C, Tables 4.2.6.8 and 6.1.1.1)
;
S 0.125 0.123
;International Tables for Crystallography
(1992, Vol. C, Tables 4.2.6.8 and 6.1.1.1)
;

loop_
_geom_angle_atom_site_label_1
_geom_angle_atom_site_label_2
_geom_angle_atom_site_label_3
_geom_angle_site_symmetry_1
_geom_angle_site_symmetry_3
_geom_angle
_geom_angle_publ_flag
C4 S2 C5 . . 105.24(9) yes
C5 S3 C5 . 3_656 85.40(8) yes
C2 C1 C2' . . 33.2(4) yes
C2 C1 C3 . . 124.2(4) yes
C2 C1 C4 . . 113.4(4) yes
C2 C1 H1 . . 100.9 no
C2 C1 H2 . . 112.4 no
C2 C1 H3 . . 150.0 no
C2 C1 H4 . . 105.3 no
C2' C1 C3 . . 102.4(4) yes
C2' C1 C4 . . 105.3(4) yes
C2' C1 H1 . . 132.5 no
C2' C1 H2 . . 82.8 no
C2' C1 H3 . . 127.6 no
C2' C1 H4 . . 95.4 no
C3 C1 C4 . . 109.9(3) yes
C3 C1 H1 . . 98.6 no
C3 C1 H2 . . 26.4 no
C3 C1 H3 . . 26.5 no
C3 C1 H4 . . 26.5 no
C4 C1 H1 . . 106.8 no
C4 C1 H2 . . 98.7 no
C4 C1 H3 . . 92.5 no
C4 C1 H4 . . 136.0 no
H1 C1 H2 . . 125.0 no
H1 C1 H3 . . 84.9 no
H1 C1 H4 . . 85.0 no
H2 C1 H3 . . 45.4 no
H2 C1 H4 . . 45.4 no
H3 C1 H4 . . 45.4 no
C1 C2 C2' . . 86.6(9) yes
C1 C2 H1 . . 34.4 no
C2' C2 H1 . . 119.5 no
C1 C2' C2 . . 60.3(9) yes
C1 C3 H1 . . 35.0 no
C1 C3 H2 . . 109.6 no
C1 C3 H3 . . 109.4 no
C1 C3 H4 . . 109.4 no
H1 C3 H2 . . 144.6 no
H1 C3 H3 . . 90.0 no
H1 C3 H4 . . 90.1 no
H2 C3 H3 . . 109.5 no
H2 C3 H4 . . 109.6 no
H3 C3 H4 . . 109.4 no
S1 C4 S2 . . 125.50(10) yes
S1 C4 C1 . . 125.4(2) yes
S2 C4 C1 . . 109.1(2) yes
S2 C5 S3 . . 111.51(9) yes
S2 C5 S3 . 3_656 106.14(8) yes
S2 C5 C6 . . 110.80(10) yes
S2 C5 H5 . . 94.9 no
S3 C5 S3 . 3_656 94.60(8) yes
S3 C5 C6 . . 118.20(10) yes
S3 C5 H5 . . 108.7 no
S3 C5 C6 3_656 . 114.10(10) yes
S3 C5 H5 3_656 . 140.3 no
C6 C5 H5 . . 26.3 no
C5 C6 C7 . . 113.0(2) yes
C5 C6 C8 . . 110.5(2) yes
C5 C6 H5 . . 107.8 no
C5 C6 H6 . . 139.0 no
C5 C6 H7 . . 99.1 no
C5 C6 H8 . . 98.0 no
C5 C6 H9 . . 96.4 no
C5 C6 H10 . . 136.5 no
C5 C6 H11 . . 96.1 no
C7 C6 C8 . . 109.8(2) yes
C7 C6 H5 . . 107.8 no
C7 C6 H6 . . 26.0 no
C7 C6 H7 . . 26.0 no
C7 C6 H8 . . 26.0 no
C7 C6 H9 . . 135.7 no
C7 C6 H10 . . 93.6 no
C7 C6 H11 . . 97.7 no
C8 C6 H5 . . 107.8 no
C8 C6 H6 . . 94.8 no
C8 C6 H7 . . 96.5 no
C8 C6 H8 . . 135.8 no
C8 C6 H9 . . 26.0 no
C8 C6 H10 . . 26.0 no
C8 C6 H11 . . 26.1 no
H5 C6 H6 . . 93.6 no
H5 C6 H7 . . 133.8 no
H5 C6 H8 . . 94.0 no
H5 C6 H9 . . 92.8 no
H5 C6 H10 . . 94.8 no
H5 C6 H11 . . 133.8 no
H6 C6 H7 . . 44.6 no
H6 C6 H8 . . 44.6 no
H6 C6 H9 . . 117.6 no
H6 C6 H10 . . 72.9 no
H6 C6 H11 . . 93.2 no
H7 C6 H8 . . 44.6 no
H7 C6 H9 . . 121.1 no
H7 C6 H10 . . 90.3 no
H7 C6 H11 . . 77.3 no
H8 C6 H9 . . 161.4 no
H8 C6 H10 . . 117.3 no
H8 C6 H11 . . 121.6 no
H9 C6 H10 . . 44.7 no
H9 C6 H11 . . 44.7 no
H10 C6 H11 . . 44.7 no
C6 C7 H5 . . 26.6 no
C6 C7 H6 . . 109.5 no
C6 C7 H7 . . 109.5 no
C6 C7 H8 . . 109.5 no
H5 C7 H6 . . 94.8 no
H5 C7 H7 . . 136.1 no
H5 C7 H8 . . 95.3 no
H6 C7 H7 . . 109.4 no
H6 C7 H8 . . 109.4 no
H7 C7 H8 . . 109.4 no
C6 C8 H5 . . 26.6 no
C6 C8 H9 . . 109.5 no
C6 C8 H10 . . 109.5 no
C6 C8 H11 . . 109.4 no
H5 C8 H9 . . 94.0 no
H5 C8 H10 . . 96.1 no
H5 C8 H11 . . 136.0 no
H9 C8 H10 . . 109.6 no
H9 C8 H11 . . 109.4 no
H10 C8 H11 . . 109.4 no

loop_
_geom_bond_atom_site_label_1
_geom_bond_atom_site_label_2
_geom_bond_site_symmetry_1
_geom_bond_site_symmetry_2
_geom_bond_distance
_geom_bond_publ_flag
S1 C4 . . 1.630(2) yes
S2 C4 . . 1.721(2) yes
S2 C5 . . 1.827(2) yes
S3 C5 . . 1.827(2) yes
S3 C5 . 3_656 1.839(2) yes
C1 C2 . . 1.460(8) yes
C1 C2' . . 1.680(10) yes
C1 C3 . . 1.483(5) yes
C1 C4 . . 1.529(3) yes
C1 H1 . . 1.17 no
C2 C2' . . 0.920(10) yes
C3 H2 . . 0.95 no
C3 H3 . . 0.95 no
C3 H4 . . 0.95 no
C5 C6 . . 1.541(2) yes
C6 C7 . . 1.518(3) yes
C6 C8 . . 1.516(3) yes
C6 H5 . . 0.95 no
C7 H6 . . 0.95 no
C7 H7 . . 0.95 no
C7 H8 . . 0.95 no
C8 H5 . . 2.02 no
C8 H9 . . 0.95 no
C8 H10 . . 0.95 no
C8 H11 . . 0.95 no
